data_8102817
loop_
_publ_author_name
'Li-Ying Han'
'Hu Zang'
'Da-Jun Sun'

_publ_section_title
;
 Crystal structure of
 bis(11-fluorodipyrido[3,2-a:2',3'-c]phenazine)-(1,4-benzenedicarboxylato)manganese(II),
 Mn(C18H9N4F)2(C8H4O4)
;
_journal_issue 4
_journal_name_full 'Zeitschrift f\"ur Kristallographie - New Crystal Structures'
_journal_page_first 749
_journal_volume 225
_journal_year 2010
_chemical_formula_moiety 'C44 H22 F2 Mn N8 O4'
_chemical_formula_sum 'C44 H22 F2 Mn N8 O4'
_chemical_formula_weight 819.64
_chemical_name_systematic
;
1,4-benzenedicarboxylato-manganese(II)-
[11-fluoro-dipyrido[3,2-a:2',3'-c]phenazine]
;
_space_group_IT_number 15
_symmetry_cell_setting monoclinic
_symmetry_space_group_name_Hall '-C 2yc'
_symmetry_space_group_name_H-M 'C 1 2/c 1'
_atom_sites_solution_hydrogens geom
_atom_sites_solution_primary direct
_atom_sites_solution_secondary difmap
_audit_creation_method SHELXL-97
_cell_angle_alpha 90.00
_cell_angle_beta 113.8860(10)
_cell_angle_gamma 90.00
_cell_formula_units_Z 4
_cell_length_a 21.0872(17)
_cell_length_b 8.2089(7)
_cell_length_c 21.3815(17)
_cell_measurement_reflns_used 3300
_cell_measurement_temperature 293(2)
_cell_measurement_theta_max 26.01
_cell_measurement_theta_min 2.08
_cell_volume 3384.2(5)
_computing_cell_refinement 'SMART (Bruker, 1997)'
_computing_data_collection 'SMART (Bruker, 1997)'
_computing_data_reduction SAINT
_computing_structure_refinement 'SHELXL-97 (Sheldrick, 1997)'
_computing_structure_solution 'SHELXS-97 (Sheldrick, 1997)'
_diffrn_ambient_temperature 293(2)
_diffrn_measured_fraction_theta_full 0.997
_diffrn_measured_fraction_theta_max 0.995
_diffrn_measurement_device_type 'Bruker APEX CCD area-detector'
_diffrn_measurement_method '\w scan'
_diffrn_radiation_monochromator graphite
_diffrn_radiation_source 'fine-focus sealed tube'
_diffrn_radiation_type MoK\a
_diffrn_radiation_wavelength 0.71073
_diffrn_reflns_av_R_equivalents 0.0326
_diffrn_reflns_av_sigmaI/netI 0.0412
_diffrn_reflns_limit_h_max 26
_diffrn_reflns_limit_h_min -25
_diffrn_reflns_limit_k_max 9
_diffrn_reflns_limit_k_min -10
_diffrn_reflns_limit_l_max 19
_diffrn_reflns_limit_l_min -26
_diffrn_reflns_number 9103
_diffrn_reflns_theta_full 25.00
_diffrn_reflns_theta_max 26.01
_diffrn_reflns_theta_min 2.08
_exptl_absorpt_coefficient_mu 0.464
_exptl_absorpt_correction_T_max 0.81
_exptl_absorpt_correction_T_min 0.58
_exptl_absorpt_correction_type empirical
_exptl_absorpt_process_details 'SADABS (Sheldrick, 1997)'
_exptl_crystal_colour 'pale yellow'
_exptl_crystal_density_diffrn 1.609
_exptl_crystal_density_method 'not measured'
_exptl_crystal_description block
_exptl_crystal_F_000 1668
_exptl_crystal_size_max 0.19
_exptl_crystal_size_mid 0.16
_exptl_crystal_size_min 0.14
_refine_diff_density_max 0.714
_refine_diff_density_min -0.217
_refine_diff_density_rms 0.056
_refine_ls_extinction_method none
_refine_ls_goodness_of_fit_ref 1.084
_refine_ls_hydrogen_treatment mixed
_refine_ls_matrix_type full
_refine_ls_number_parameters 276
_refine_ls_number_reflns 3300
_refine_ls_number_restraints 0
_refine_ls_restrained_S_all 1.084
_refine_ls_R_factor_all 0.0700
_refine_ls_R_factor_gt 0.0466
_refine_ls_shift/su_max 0.000
_refine_ls_shift/su_mean 0.000
_refine_ls_structure_factor_coef Fsqd
_refine_ls_weighting_details 'calc w=1/[\s^2^(Fo^2^)+(0.0509P)^2^+2.1344P] where P=(Fo^2^+2Fc^2^)/3'
_refine_ls_weighting_scheme calc
_refine_ls_wR_factor_gt 0.1034
_refine_ls_wR_factor_ref 0.1139
_reflns_number_gt 2477
_reflns_number_total 3300
_reflns_threshold_expression >2sigma(I)
_cod_data_source_file 1267-3140.cff
_cod_data_source_block 1
_cod_depositor_comments
;
The following automatic conversions were performed:
'_symmetry_cell_setting' value 'Monoclinic' changed to 'monoclinic'
according to '/home/saulius/struct/CIF-dictionaries/cif_core.dic'
dictionary named 'cif_core.dic' version 2.4.1 from 2010-06-29.

Automatic conversion script
Id: cif_fix_enum 1555 2011-01-17 13:19:09Z saulius 
;
_cod_original_sg_symbol_H-M 'C2 /c'
_cod_database_code 8102817

loop_
_symmetry_equiv_pos_as_xyz
'x, y, z'
'-x, y, -z+1/2'
'x+1/2, y+1/2, z'
'-x+1/2, y+1/2, -z+1/2'
'-x, -y, -z'
'x, -y, z-1/2'
'-x+1/2, -y+1/2, -z'
'x+1/2, -y+1/2, z-1/2'

loop_
_atom_site_label
_atom_site_type_symbol
_atom_site_fract_x
_atom_site_fract_y
_atom_site_fract_z
_atom_site_U_iso_or_equiv
_atom_site_adp_type
_atom_site_occupancy
_atom_site_symmetry_multiplicity
_atom_site_calc_flag
_atom_site_refinement_flags
_atom_site_disorder_assembly
_atom_site_disorder_group
C1 C 0.44841(15) 0.4583(4) 0.33520(14) 0.0456(7) Uani 1 1 d . . .
H1 H 0.4048 0.4331 0.3019 0.055 Uiso 1 1 calc R . .
C2 C 0.45249(15) 0.5608(4) 0.38823(15) 0.0483(8) Uani 1 1 d . . .
H2 H 0.4124 0.6051 0.3894 0.058 Uiso 1 1 calc R . .
C3 C 0.51576(14) 0.5961(4) 0.43866(14) 0.0418(7) Uani 1 1 d . . .
H3 H 0.5194 0.6644 0.4747 0.050 Uiso 1 1 calc R . .
C4 C 0.57504(13) 0.5276(3) 0.43520(13) 0.0341(6) Uani 1 1 d . . .
C5 C 0.56650(13) 0.4280(3) 0.37913(12) 0.0329(6) Uani 1 1 d . . .
C6 C 0.62706(13) 0.3588(3) 0.37200(12) 0.0320(6) Uani 1 1 d . . .
C7 C 0.67122(14) 0.2023(4) 0.30935(14) 0.0407(7) Uani 1 1 d . . .
H7 H 0.6641 0.1358 0.2719 0.049 Uiso 1 1 calc R . .
C8 C 0.73888(15) 0.2358(4) 0.35462(14) 0.0444(7) Uani 1 1 d . . .
H8 H 0.7761 0.1941 0.3469 0.053 Uiso 1 1 calc R . .
C9 C 0.75022(14) 0.3305(4) 0.41062(14) 0.0403(7) Uani 1 1 d . . .
H9 H 0.7952 0.3520 0.4419 0.048 Uiso 1 1 calc R . .
C10 C 0.69376(13) 0.3947(3) 0.42042(13) 0.0338(6) Uani 1 1 d . . .
C11 C 0.70330(13) 0.4981(3) 0.47921(13) 0.0329(6) Uani 1 1 d . . .
C12 C 0.64444(13) 0.5607(3) 0.48750(13) 0.0339(6) Uani 1 1 d . . .
C13 C 0.71561(14) 0.6820(3) 0.58768(13) 0.0386(6) Uani 1 1 d . . .
C14 C 0.77452(14) 0.6223(3) 0.57845(13) 0.0379(6) Uani 1 1 d . . .
C15 C 0.84196(15) 0.6579(4) 0.62809(14) 0.0437(7) Uani 1 1 d . . .
H15 H 0.8808 0.6203 0.6223 0.052 Uiso 1 1 calc R . .
C16 C 0.84951(16) 0.7472(4) 0.68427(15) 0.0472(8) Uani 1 1 d . . .
C17 C 0.79051(17) 0.8043(4) 0.69210(14) 0.0488(8) Uani 1 1 d . . .
C18 C 0.72481(16) 0.7752(4) 0.64663(14) 0.0464(7) Uani 1 1 d . . .
H18 H 0.6870 0.8149 0.6538 0.056 Uiso 1 1 calc R . .
C19 C 0.45594(16) 0.0120(4) 0.35206(14) 0.0424(7) Uani 1 1 d . . .
C20 C 0.48013(14) 0.0055(3) 0.42904(12) 0.0330(6) Uani 1 1 d . . .
C21 C 0.54768(14) 0.0406(3) 0.47344(13) 0.0393(7) Uani 1 1 d . . .
H21 H 0.5802 0.0687 0.4562 0.047 Uiso 1 1 calc R . .
C22 C 0.56683(14) 0.0341(4) 0.54317(13) 0.0402(7) Uani 1 1 d . . .
H22 H 0.6125 0.0568 0.5723 0.048 Uiso 1 1 calc R . .
N1 N 0.50368(11) 0.3941(3) 0.32946(11) 0.0371(5) Uani 1 1 d . . .
N2 N 0.61582(11) 0.2615(3) 0.31722(11) 0.0356(5) Uani 1 1 d . . .
N3 N 0.76770(11) 0.5298(3) 0.52364(11) 0.0377(5) Uani 1 1 d . . .
N4 N 0.65034(12) 0.6501(3) 0.54123(11) 0.0392(6) Uani 1 1 d . . .
O1 O 0.50202(11) 0.0395(3) 0.32913(9) 0.0478(5) Uani 1 1 d . . .
O2 O 0.39363(12) -0.0112(4) 0.31737(10) 0.0742(8) Uani 1 1 d . . .
Mn1 Mn 0.5000 0.19286(7) 0.2500 0.03212(18) Uani 1 2 d S . .
F1 F 0.79912(12) 0.8959(3) 0.74719(10) 0.0585(7) Uani 0.75 1 d P . .
F1' F 0.9133(5) 0.7886(10) 0.7274(4) 0.077(2) Uani 0.25 1 d P . .

loop_
_atom_site_aniso_label
_atom_site_aniso_U_11
_atom_site_aniso_U_22
_atom_site_aniso_U_33
_atom_site_aniso_U_23
_atom_site_aniso_U_13
_atom_site_aniso_U_12
C1 0.0329(16) 0.055(2) 0.0405(17) -0.0053(14) 0.0062(13) 0.0045(14)
C2 0.0326(16) 0.058(2) 0.0498(18) -0.0067(15) 0.0120(14) 0.0113(14)
C3 0.0419(17) 0.0436(18) 0.0401(16) -0.0036(13) 0.0168(14) 0.0058(13)
C4 0.0314(15) 0.0388(16) 0.0310(14) 0.0023(11) 0.0115(12) 0.0012(11)
C5 0.0316(15) 0.0374(15) 0.0292(14) 0.0046(11) 0.0118(12) 0.0015(11)
C6 0.0322(14) 0.0357(15) 0.0282(13) 0.0021(11) 0.0123(12) 0.0008(11)
C7 0.0440(17) 0.0471(18) 0.0353(15) -0.0027(13) 0.0206(13) 0.0025(14)
C8 0.0352(16) 0.060(2) 0.0424(17) -0.0044(14) 0.0200(14) 0.0037(13)
C9 0.0298(14) 0.0538(19) 0.0369(15) -0.0002(13) 0.0130(12) -0.0027(13)
C10 0.0317(14) 0.0389(16) 0.0320(14) 0.0027(12) 0.0140(12) -0.0020(12)
C11 0.0317(15) 0.0370(15) 0.0279(14) 0.0044(11) 0.0098(12) -0.0005(11)
C12 0.0361(15) 0.0358(15) 0.0299(14) 0.0008(11) 0.0134(12) -0.0009(12)
C13 0.0419(16) 0.0396(16) 0.0313(14) 0.0005(12) 0.0118(12) -0.0065(13)
C14 0.0409(16) 0.0368(16) 0.0329(15) 0.0015(12) 0.0116(13) -0.0035(12)
C15 0.0389(16) 0.0482(19) 0.0363(16) 0.0011(13) 0.0073(13) -0.0037(13)
C16 0.0445(18) 0.0516(19) 0.0357(16) -0.0003(13) 0.0061(14) -0.0121(14)
C17 0.060(2) 0.0517(19) 0.0338(16) -0.0074(14) 0.0174(15) -0.0138(16)
C18 0.0524(19) 0.0510(19) 0.0392(17) -0.0057(13) 0.0221(15) -0.0064(15)
C19 0.0516(19) 0.0490(18) 0.0279(15) 0.0047(12) 0.0175(14) 0.0127(14)
C20 0.0381(15) 0.0360(15) 0.0267(13) 0.0036(11) 0.0150(12) 0.0050(11)
C21 0.0382(16) 0.0514(18) 0.0348(15) 0.0025(13) 0.0217(13) -0.0015(13)
C22 0.0312(15) 0.0571(19) 0.0317(15) 0.0016(13) 0.0121(12) -0.0013(13)
N1 0.0290(12) 0.0441(14) 0.0338(12) -0.0017(10) 0.0082(10) 0.0038(10)
N2 0.0342(13) 0.0449(14) 0.0280(12) -0.0006(10) 0.0128(10) 0.0016(10)
N3 0.0328(13) 0.0423(14) 0.0344(12) -0.0008(10) 0.0099(10) -0.0010(10)
N4 0.0403(14) 0.0424(14) 0.0355(13) -0.0036(10) 0.0158(11) -0.0014(10)
O1 0.0632(14) 0.0568(13) 0.0335(11) 0.0087(9) 0.0299(10) 0.0092(10)
O2 0.0505(15) 0.135(2) 0.0287(12) 0.0070(13) 0.0067(11) 0.0082(14)
Mn1 0.0306(3) 0.0442(4) 0.0212(3) 0.000 0.0100(2) 0.000
F1 0.0584(15) 0.0808(18) 0.0352(12) -0.0238(12) 0.0178(11) -0.0249(13)
F1' 0.084(6) 0.080(6) 0.050(5) -0.015(4) 0.010(4) -0.002(5)

loop_
_atom_type_symbol
_atom_type_description
_atom_type_scat_dispersion_real
_atom_type_scat_dispersion_imag
_atom_type_scat_source
C C 0.0033 0.0016 'International Tables Vol C Tables 4.2.6.8 and 6.1.1.4'
H H 0.0000 0.0000 'International Tables Vol C Tables 4.2.6.8 and 6.1.1.4'
N N 0.0061 0.0033 'International Tables Vol C Tables 4.2.6.8 and 6.1.1.4'
O O 0.0106 0.0060 'International Tables Vol C Tables 4.2.6.8 and 6.1.1.4'
Mn Mn 0.3368 0.7283 'International Tables Vol C Tables 4.2.6.8 and 6.1.1.4'
F F 0.0171 0.0103 'International Tables Vol C Tables 4.2.6.8 and 6.1.1.4'

loop_
_geom_angle_atom_site_label_1
_geom_angle_atom_site_label_2
_geom_angle_atom_site_label_3
_geom_angle
_geom_angle_site_symmetry_1
_geom_angle_site_symmetry_3
_geom_angle_publ_flag
N1 C1 C2 123.3(3) . . ?
N1 C1 H1 118.3 . . ?
C2 C1 H1 118.3 . . ?
C3 C2 C1 119.5(3) . . ?
C3 C2 H2 120.3 . . ?
C1 C2 H2 120.3 . . ?
C2 C3 C4 118.8(3) . . ?
C2 C3 H3 120.6 . . ?
C4 C3 H3 120.6 . . ?
C3 C4 C5 118.1(2) . . ?
C3 C4 C12 121.6(2) . . ?
C5 C4 C12 120.3(2) . . ?
N1 C5 C4 122.6(2) . . ?
N1 C5 C6 117.3(2) . . ?
C4 C5 C6 120.1(2) . . ?
N2 C6 C10 122.3(2) . . ?
N2 C6 C5 117.7(2) . . ?
C10 C6 C5 120.0(2) . . ?
N2 C7 C8 122.9(3) . . ?
N2 C7 H7 118.5 . . ?
C8 C7 H7 118.5 . . ?
C9 C8 C7 119.3(3) . . ?
C9 C8 H8 120.4 . . ?
C7 C8 H8 120.4 . . ?
C8 C9 C10 119.4(3) . . ?
C8 C9 H9 120.3 . . ?
C10 C9 H9 120.3 . . ?
C9 C10 C6 118.3(2) . . ?
C9 C10 C11 121.4(2) . . ?
C6 C10 C11 120.4(2) . . ?
N3 C11 C12 122.1(2) . . ?
N3 C11 C10 118.2(2) . . ?
C12 C11 C10 119.7(2) . . ?
N4 C12 C11 121.9(2) . . ?
N4 C12 C4 118.6(2) . . ?
C11 C12 C4 119.5(2) . . ?
N4 C13 C18 119.2(3) . . ?
N4 C13 C14 121.1(2) . . ?
C18 C13 C14 119.7(3) . . ?
N3 C14 C15 119.1(3) . . ?
N3 C14 C13 121.4(2) . . ?
C15 C14 C13 119.5(3) . . ?
C16 C15 C14 119.7(3) . . ?
C16 C15 H15 120.2 . . ?
C14 C15 H15 120.2 . . ?
F1' C16 C15 118.3(5) . . ?
F1' C16 C17 121.9(5) . . ?
C15 C16 C17 119.6(3) . . ?
F1 C17 C18 117.6(3) . . ?
F1 C17 C16 118.7(3) . . ?
C18 C17 C16 123.7(3) . . ?
C17 C18 C13 117.7(3) . . ?
C17 C18 H18 121.1 . . ?
C13 C18 H18 121.1 . . ?
O2 C19 O1 126.1(3) . . ?
O2 C19 C20 117.1(3) . . ?
O1 C19 C20 116.8(3) . . ?
C22 C20 C21 118.1(2) 5_656 . ?
C22 C20 C19 119.4(2) 5_656 . ?
C21 C20 C19 122.6(2) . . ?
C22 C21 C20 120.2(2) . . ?
C22 C21 H21 119.9 . . ?
C20 C21 H21 119.9 . . ?
C21 C22 C20 121.7(3) . 5_656 ?
C21 C22 H22 119.1 . . ?
C20 C22 H22 119.1 5_656 . ?
C1 N1 C5 117.6(2) . . ?
C1 N1 Mn1 124.91(18) . . ?
C5 N1 Mn1 116.67(17) . . ?
C7 N2 C6 117.8(2) . . ?
C7 N2 Mn1 125.54(18) . . ?
C6 N2 Mn1 116.41(16) . . ?
C11 N3 C14 116.6(2) . . ?
C12 N4 C13 116.9(2) . . ?
C19 O1 Mn1 130.40(18) . . ?
O1 Mn1 O1 106.13(11) 2_655 . ?
O1 Mn1 N2 108.34(8) 2_655 . ?
O1 Mn1 N2 88.51(8) . . ?
O1 Mn1 N2 88.51(8) 2_655 2_655 ?
O1 Mn1 N2 108.34(8) . 2_655 ?
N2 Mn1 N2 152.20(11) . 2_655 ?
O1 Mn1 N1 172.19(8) 2_655 . ?
O1 Mn1 N1 81.64(8) . . ?
N2 Mn1 N1 70.53(7) . . ?
N2 Mn1 N1 89.74(7) 2_655 . ?
O1 Mn1 N1 81.64(8) 2_655 2_655 ?
O1 Mn1 N1 172.19(8) . 2_655 ?
N2 Mn1 N1 89.74(7) . 2_655 ?
N2 Mn1 N1 70.53(7) 2_655 2_655 ?
N1 Mn1 N1 90.60(11) . 2_655 ?

loop_
_geom_bond_atom_site_label_1
_geom_bond_atom_site_label_2
_geom_bond_distance
_geom_bond_site_symmetry_2
_geom_bond_publ_flag
C1 N1 1.329(3) . ?
C1 C2 1.386(4) . ?
C1 H1 0.9300 . ?
C2 C3 1.364(4) . ?
C2 H2 0.9300 . ?
C3 C4 1.400(4) . ?
C3 H3 0.9300 . ?
C4 C5 1.402(4) . ?
C4 C12 1.463(4) . ?
C5 N1 1.349(3) . ?
C5 C6 1.461(3) . ?
C6 N2 1.357(3) . ?
C6 C10 1.399(3) . ?
C7 N2 1.337(3) . ?
C7 C8 1.389(4) . ?
C7 H7 0.9300 . ?
C8 C9 1.365(4) . ?
C8 H8 0.9300 . ?
C9 C10 1.393(4) . ?
C9 H9 0.9300 . ?
C10 C11 1.462(4) . ?
C11 N3 1.330(3) . ?
C11 C12 1.419(4) . ?
C12 N4 1.326(3) . ?
C13 N4 1.357(3) . ?
C13 C18 1.419(4) . ?
C13 C14 1.421(4) . ?
C14 N3 1.354(3) . ?
C14 C15 1.418(4) . ?
C15 C16 1.360(4) . ?
C15 H15 0.9300 . ?
C16 F1' 1.331(9) . ?
C16 C17 1.402(4) . ?
C17 F1 1.346(3) . ?
C17 C18 1.353(4) . ?
C18 H18 0.9300 . ?
C19 O2 1.234(4) . ?
C19 O1 1.273(3) . ?
C19 C20 1.514(4) . ?
C20 C22 1.384(4) 5_656 ?
C20 C21 1.385(4) . ?
C21 C22 1.379(4) . ?
C21 H21 0.9300 . ?
C22 C20 1.384(4) 5_656 ?
C22 H22 0.9300 . ?
N1 Mn1 2.348(2) . ?
N2 Mn1 2.346(2) . ?
O1 Mn1 2.0956(18) . ?
Mn1 O1 2.0956(18) 2_655 ?
Mn1 N2 2.346(2) 2_655 ?
Mn1 N1 2.348(2) 2_655 ?
